data_4025723
loop_
_publ_author_name
'Avedis Karadeolian'
'Michael A. Kerr'

_publ_section_title
;
 Total Synthesis of (+)-Isatisine A
;
_journal_name_full 'Journal of Organic Chemistry'
_journal_page_first 6830
_journal_page_last 6841
_journal_paper_doi 10.1021/jo101209y
_journal_volume 75
_journal_year 2010
_chemical_formula_moiety 'C33 H35 N O5 Si, 0.5(C6 H14)'
_chemical_formula_sum 'C36 H42 N O5 Si'
_chemical_formula_weight 596.80
_chemical_name_systematic
; 
 ? 
;
_space_group_IT_number 2
_symmetry_cell_setting triclinic
_symmetry_space_group_name_Hall '-P 1'
_symmetry_space_group_name_H-M 'P -1'
_atom_sites_solution_hydrogens geom
_atom_sites_solution_primary direct
_atom_sites_solution_secondary difmap
_audit_creation_method SHELXL-97
_cell_angle_alpha 98.62(3)
_cell_angle_beta 93.36(3)
_cell_angle_gamma 98.99(3)
_cell_formula_units_Z 2
_cell_length_a 7.7127(15)
_cell_length_b 9.0249(18)
_cell_length_c 23.602(5)
_cell_measurement_temperature 150(2)
_cell_measurement_theta_max 27.48
_cell_measurement_theta_min 2.04
_cell_volume 1598.7(6)
_computing_cell_refinement 'DENZO-SMN (Otwinowski & Minor, 1997)'
_computing_data_collection 'COLLECT (Nonius, 1997-2001)'
_computing_data_reduction DENZO-SMN
_computing_molecular_graphics 'SHELXTL/PC (Sheldrick, 2001)'
_computing_publication_material SHELXTL/PC
_computing_structure_refinement 'SHELXL-97 (Sheldrick, 1997)'
_computing_structure_solution 'SHELXS-97 (Sheldrick, 1990)'
_diffrn_ambient_temperature 150(2)
_diffrn_measured_fraction_theta_full 0.987
_diffrn_measured_fraction_theta_max 0.987
_diffrn_measurement_device_type 'Nonius Kappa-CCD'
_diffrn_measurement_method '\f scans, and \w scans with \k offsets'
_diffrn_radiation_monochromator graphite
_diffrn_radiation_source 'fine-focus sealed tube'
_diffrn_radiation_type MoK\a
_diffrn_radiation_wavelength 0.71073
_diffrn_reflns_av_R_equivalents 0.0352
_diffrn_reflns_av_sigmaI/netI 0.0552
_diffrn_reflns_limit_h_max 10
_diffrn_reflns_limit_h_min -10
_diffrn_reflns_limit_k_max 11
_diffrn_reflns_limit_k_min -11
_diffrn_reflns_limit_l_max 30
_diffrn_reflns_limit_l_min -30
_diffrn_reflns_number 13628
_diffrn_reflns_theta_full 27.59
_diffrn_reflns_theta_max 27.59
_diffrn_reflns_theta_min 1.75
_diffrn_standards_number 0
_exptl_absorpt_coefficient_mu 0.117
_exptl_absorpt_correction_T_max 0.9799
_exptl_absorpt_correction_T_min 0.9686
_exptl_absorpt_correction_type multi-scan
_exptl_absorpt_process_details 'DENZO-SMN (Otwinowski & Minor, 1997)'
_exptl_crystal_colour colourless
_exptl_crystal_density_diffrn 1.240
_exptl_crystal_density_method 'not measured'
_exptl_crystal_description cube
_exptl_crystal_F_000 638
_exptl_crystal_size_max 0.28
_exptl_crystal_size_mid 0.25
_exptl_crystal_size_min 0.17
_refine_diff_density_max 0.520
_refine_diff_density_min -0.514
_refine_diff_density_rms 0.117
_refine_ls_extinction_method none
_refine_ls_goodness_of_fit_ref 1.079
_refine_ls_hydrogen_treatment constr
_refine_ls_matrix_type full
_refine_ls_number_parameters 394
_refine_ls_number_reflns 7293
_refine_ls_number_restraints 0
_refine_ls_restrained_S_all 1.079
_refine_ls_R_factor_all 0.0872
_refine_ls_R_factor_gt 0.0536
_refine_ls_shift/su_max 0.001
_refine_ls_shift/su_mean 0.000
_refine_ls_structure_factor_coef Fsqd
_refine_ls_weighting_details 'calc w=1/[\s^2^(Fo^2^)+(0.1120P)^2^+0.0000P] where P=(Fo^2^+2Fc^2^)/3'
_refine_ls_weighting_scheme calc
_refine_ls_wR_factor_gt 0.1512
_refine_ls_wR_factor_ref 0.1847
_reflns_number_gt 5076
_reflns_number_total 7293
_reflns_threshold_expression >2sigma(I)
_cod_data_source_file jo101209y_si_002.cif
_cod_data_source_block n09134
_cod_depositor_comments
;
The following automatic conversions were performed:

'_symmetry_cell_setting' value 'Triclinic' changed to 'triclinic'
according to the built-in table from CIF Core dictionary named
'cif_core.dic' version 2.4.1 from 2010-06-29.

Automatic conversion script
Id: cif_fix_values 1646 2011-03-28 12:23:43Z adriana 
;
_cod_original_cell_volume 1598.7(5)
_cod_database_code 4025723

loop_
_symmetry_equiv_pos_as_xyz
'x, y, z'
'-x, -y, -z'

loop_
_atom_site_label
_atom_site_type_symbol
_atom_site_fract_x
_atom_site_fract_y
_atom_site_fract_z
_atom_site_U_iso_or_equiv
_atom_site_adp_type
_atom_site_occupancy
_atom_site_symmetry_multiplicity
_atom_site_calc_flag
_atom_site_refinement_flags
_atom_site_disorder_assembly
_atom_site_disorder_group
Si1 Si 0.95232(7) 0.00039(7) 0.30909(2) 0.02681(17) Uani 1 1 d . . .
O4 O 0.84411(16) -0.09739(16) 0.03037(5) 0.0241(3) Uani 1 1 d . . .
O3 O 0.71501(16) -0.16795(16) 0.10837(5) 0.0248(3) Uani 1 1 d . . .
O5 O 0.96424(17) -0.12314(17) 0.25104(6) 0.0292(3) Uani 1 1 d . . .
O2 O 1.13961(16) -0.20560(16) 0.11202(6) 0.0250(3) Uani 1 1 d . . .
N1 N 1.18049(19) 0.18125(19) 0.10406(7) 0.0230(4) Uani 1 1 d . . .
C11 C 1.0044(2) 0.1409(2) 0.08382(8) 0.0241(4) Uani 1 1 d . . .
C9 C 1.1479(2) -0.0859(2) 0.07847(8) 0.0224(4) Uani 1 1 d . . .
H9A H 1.1778 -0.1214 0.0386 0.027 Uiso 1 1 calc R . .
C7 C 1.4368(2) 0.1077(2) 0.12860(8) 0.0258(4) Uani 1 1 d . . .
H7A H 1.5242 0.0469 0.1347 0.031 Uiso 1 1 calc R . .
C13 C 0.8844(2) -0.0900(2) 0.13020(8) 0.0227(4) Uani 1 1 d . . .
H13A H 0.8750 -0.0018 0.1604 0.027 Uiso 1 1 calc R . .
C8 C 1.2689(2) 0.0574(2) 0.10495(8) 0.0227(4) Uani 1 1 d . . .
C6 C 1.2960(2) 0.3163(2) 0.12641(8) 0.0236(4) Uani 1 1 d . . .
C24 C 1.0884(3) -0.0455(3) 0.37053(9) 0.0294(5) Uani 1 1 d . . .
C1 C 1.2723(3) 0.4663(2) 0.13101(8) 0.0276(5) Uani 1 1 d . . .
H1A H 1.1633 0.4931 0.1190 0.033 Uiso 1 1 calc R . .
C12 C 1.0101(2) -0.1880(2) 0.15298(8) 0.0239(4) Uani 1 1 d . . .
H12A H 0.9417 -0.2904 0.1552 0.029 Uiso 1 1 calc R . .
C18 C 1.0470(3) 0.1963(3) 0.29714(9) 0.0313(5) Uani 1 1 d . . .
C17 C 1.0994(3) -0.1188(3) 0.21200(8) 0.0281(5) Uani 1 1 d . . .
H17A H 1.1900 -0.1780 0.2232 0.034 Uiso 1 1 calc R . .
H17B H 1.1568 -0.0127 0.2121 0.034 Uiso 1 1 calc R . .
C5 C 1.4569(2) 0.2714(2) 0.14267(8) 0.0254(4) Uani 1 1 d . . .
C2 C 1.4158(3) 0.5757(2) 0.15407(9) 0.0304(5) Uani 1 1 d . . .
H2A H 1.4054 0.6802 0.1579 0.036 Uiso 1 1 calc R . .
C10 C 0.9677(2) -0.0330(2) 0.07738(8) 0.0219(4) Uani 1 1 d . . .
C4 C 1.5983(3) 0.3855(3) 0.16615(9) 0.0296(5) Uani 1 1 d . . .
H4A H 1.7083 0.3601 0.1780 0.036 Uiso 1 1 calc R . .
C25 C 1.1443(3) 0.0584(3) 0.42076(9) 0.0378(6) Uani 1 1 d . . .
H25A H 1.1157 0.1578 0.4242 0.045 Uiso 1 1 calc R . .
C30 C 0.7117(3) -0.0344(3) 0.32186(9) 0.0328(5) Uani 1 1 d . . .
C3 C 1.5752(3) 0.5349(3) 0.17175(9) 0.0324(5) Uani 1 1 d . . .
H3A H 1.6704 0.6124 0.1881 0.039 Uiso 1 1 calc R . .
C27 C 1.2861(3) -0.1253(3) 0.46146(10) 0.0437(6) Uani 1 1 d . . .
H27A H 1.3534 -0.1518 0.4923 0.052 Uiso 1 1 calc R . .
C29 C 1.1339(3) -0.1893(3) 0.36751(9) 0.0341(5) Uani 1 1 d . . .
H29A H 1.0965 -0.2622 0.3339 0.041 Uiso 1 1 calc R . .
C33 C 0.5920(3) -0.0272(3) 0.26818(10) 0.0426(6) Uani 1 1 d . . .
H33A H 0.6196 -0.0981 0.2356 0.064 Uiso 1 1 calc R . .
H33B H 0.6118 0.0763 0.2591 0.064 Uiso 1 1 calc R . .
H33C H 0.4685 -0.0553 0.2756 0.064 Uiso 1 1 calc R . .
C28 C 1.2328(3) -0.2298(3) 0.41233(10) 0.0407(6) Uani 1 1 d . . .
H28A H 1.2632 -0.3286 0.4090 0.049 Uiso 1 1 calc R . .
C21 C 1.2106(4) 0.4800(3) 0.27468(10) 0.0457(6) Uani 1 1 d . . .
H21A H 1.2655 0.5760 0.2671 0.055 Uiso 1 1 calc R . .
C23 C 1.2295(3) 0.2435(3) 0.30649(11) 0.0416(6) Uani 1 1 d . . .
H23A H 1.3001 0.1783 0.3212 0.050 Uiso 1 1 calc R . .
C32 C 0.6679(3) -0.1955(3) 0.33659(11) 0.0474(7) Uani 1 1 d . . .
H32A H 0.7403 -0.2028 0.3713 0.071 Uiso 1 1 calc R . .
H32B H 0.6925 -0.2695 0.3045 0.071 Uiso 1 1 calc R . .
H32C H 0.5430 -0.2170 0.3434 0.071 Uiso 1 1 calc R . .
C31 C 0.6737(3) 0.0813(3) 0.37242(10) 0.0461(6) Uani 1 1 d . . .
H31A H 0.5510 0.0554 0.3811 0.069 Uiso 1 1 calc R . .
H31B H 0.6935 0.1834 0.3621 0.069 Uiso 1 1 calc R . .
H31C H 0.7523 0.0787 0.4063 0.069 Uiso 1 1 calc R . .
C20 C 1.0308(4) 0.4376(3) 0.26539(12) 0.0516(7) Uani 1 1 d . . .
H20A H 0.9613 0.5046 0.2514 0.062 Uiso 1 1 calc R . .
C19 C 0.9512(3) 0.2982(3) 0.27624(10) 0.0428(6) Uani 1 1 d . . .
H19A H 0.8269 0.2706 0.2692 0.051 Uiso 1 1 calc R . .
C22 C 1.3100(3) 0.3830(3) 0.29488(11) 0.0462(6) Uani 1 1 d . . .
H22A H 1.4344 0.4113 0.3010 0.055 Uiso 1 1 calc R . .
C26 C 1.2414(3) 0.0181(3) 0.46587(10) 0.0457(6) Uani 1 1 d . . .
H26A H 1.2773 0.0897 0.4999 0.055 Uiso 1 1 calc R . .
O1 O 0.90267(18) 0.22635(17) 0.07588(6) 0.0314(4) Uani 1 1 d . . .
C14 C 0.7167(2) -0.2153(2) 0.04768(8) 0.0245(4) Uani 1 1 d . . .
C16 C 0.5374(3) -0.2101(3) 0.01979(9) 0.0306(5) Uani 1 1 d . . .
H16A H 0.4483 -0.2803 0.0349 0.046 Uiso 1 1 calc R . .
H16B H 0.5360 -0.2401 -0.0219 0.046 Uiso 1 1 calc R . .
H16C H 0.5114 -0.1066 0.0283 0.046 Uiso 1 1 calc R . .
C15 C 0.7729(3) -0.3689(2) 0.03383(9) 0.0318(5) Uani 1 1 d . . .
H15A H 0.8924 -0.3640 0.0514 0.048 Uiso 1 1 calc R . .
H15B H 0.7712 -0.3973 -0.0080 0.048 Uiso 1 1 calc R . .
H15C H 0.6916 -0.4451 0.0490 0.048 Uiso 1 1 calc R . .
C101 C 0.9323(4) 0.4705(3) 0.47544(13) 0.0635(8) Uani 1 1 d . . .
H10A H 0.8796 0.3650 0.4786 0.076 Uiso 1 1 calc R . .
H10B H 0.9909 0.4671 0.4392 0.076 Uiso 1 1 calc R . .
C102 C 0.7874(5) 0.5631(4) 0.47222(17) 0.0854(11) Uani 1 1 d . . .
H10C H 0.7392 0.5765 0.5103 0.102 Uiso 1 1 calc R . .
H10D H 0.8396 0.6652 0.4649 0.102 Uiso 1 1 calc R . .
C103 C 0.6399(5) 0.5007(4) 0.42822(18) 0.0975(13) Uani 1 1 d . . .
H10E H 0.6857 0.4820 0.3904 0.146 Uiso 1 1 calc R . .
H10F H 0.5584 0.5737 0.4277 0.146 Uiso 1 1 calc R . .
H10G H 0.5777 0.4051 0.4373 0.146 Uiso 1 1 calc R . .

loop_
_atom_site_aniso_label
_atom_site_aniso_U_11
_atom_site_aniso_U_22
_atom_site_aniso_U_33
_atom_site_aniso_U_23
_atom_site_aniso_U_13
_atom_site_aniso_U_12
Si1 0.0254(3) 0.0323(4) 0.0226(3) 0.0045(2) 0.0005(2) 0.0049(2)
O4 0.0227(7) 0.0280(8) 0.0202(7) 0.0044(6) -0.0006(5) 0.0005(6)
O3 0.0204(7) 0.0310(8) 0.0217(7) 0.0036(6) 0.0005(5) 0.0007(6)
O5 0.0289(7) 0.0348(9) 0.0238(7) 0.0055(6) 0.0039(6) 0.0033(6)
O2 0.0267(7) 0.0249(8) 0.0252(7) 0.0053(6) 0.0057(5) 0.0074(6)
N1 0.0206(8) 0.0227(9) 0.0256(9) 0.0031(7) 0.0009(6) 0.0046(7)
C11 0.0218(10) 0.0289(11) 0.0224(10) 0.0043(8) 0.0026(7) 0.0060(8)
C9 0.0242(9) 0.0231(11) 0.0216(10) 0.0046(8) 0.0044(7) 0.0072(8)
C7 0.0227(9) 0.0294(11) 0.0262(10) 0.0055(9) 0.0020(8) 0.0062(8)
C13 0.0218(9) 0.0241(11) 0.0214(9) 0.0034(8) 0.0010(7) 0.0025(8)
C8 0.0248(9) 0.0223(11) 0.0222(9) 0.0043(8) 0.0024(7) 0.0067(8)
C6 0.0231(9) 0.0248(11) 0.0228(10) 0.0045(8) 0.0010(7) 0.0031(8)
C24 0.0250(10) 0.0375(13) 0.0254(10) 0.0049(9) 0.0038(8) 0.0034(9)
C1 0.0280(10) 0.0266(12) 0.0290(11) 0.0045(9) 0.0043(8) 0.0060(8)
C12 0.0236(9) 0.0249(11) 0.0235(10) 0.0031(8) 0.0042(7) 0.0050(8)
C18 0.0335(11) 0.0349(13) 0.0256(11) 0.0039(9) 0.0013(8) 0.0071(9)
C17 0.0264(10) 0.0355(13) 0.0233(10) 0.0055(9) 0.0024(8) 0.0071(9)
C5 0.0246(10) 0.0274(11) 0.0247(10) 0.0062(9) 0.0022(8) 0.0034(8)
C2 0.0329(11) 0.0248(11) 0.0320(11) 0.0032(9) 0.0039(9) 0.0013(9)
C10 0.0207(9) 0.0236(11) 0.0212(10) 0.0034(8) 0.0008(7) 0.0037(8)
C4 0.0237(10) 0.0342(13) 0.0301(11) 0.0070(9) 0.0002(8) 0.0012(9)
C25 0.0364(12) 0.0452(15) 0.0300(12) 0.0002(10) -0.0026(9) 0.0087(10)
C30 0.0273(11) 0.0403(14) 0.0303(11) 0.0054(10) 0.0013(9) 0.0050(9)
C3 0.0299(11) 0.0289(12) 0.0352(12) 0.0040(10) 0.0016(9) -0.0037(9)
C27 0.0339(12) 0.0691(19) 0.0320(12) 0.0203(12) -0.0019(9) 0.0110(12)
C29 0.0333(11) 0.0389(14) 0.0317(12) 0.0075(10) 0.0020(9) 0.0091(10)
C33 0.0292(11) 0.0560(17) 0.0418(13) 0.0063(12) -0.0031(10) 0.0088(11)
C28 0.0369(12) 0.0478(15) 0.0425(14) 0.0164(12) 0.0050(10) 0.0141(11)
C21 0.0628(17) 0.0342(14) 0.0356(13) 0.0031(11) 0.0058(12) -0.0036(12)
C23 0.0339(12) 0.0382(14) 0.0536(15) 0.0110(12) 0.0066(10) 0.0042(10)
C32 0.0336(13) 0.0539(17) 0.0553(16) 0.0166(13) 0.0075(11) 0.0005(12)
C31 0.0361(13) 0.0615(18) 0.0393(14) -0.0005(12) 0.0069(10) 0.0109(12)
C20 0.0633(17) 0.0361(15) 0.0545(16) 0.0160(12) -0.0140(13) 0.0041(13)
C19 0.0433(13) 0.0369(14) 0.0462(14) 0.0096(11) -0.0116(11) 0.0037(11)
C22 0.0384(13) 0.0401(15) 0.0574(16) 0.0047(13) 0.0114(11) -0.0013(11)
C26 0.0438(14) 0.0597(18) 0.0302(12) 0.0006(12) -0.0071(10) 0.0084(12)
O1 0.0265(7) 0.0280(8) 0.0413(9) 0.0068(7) 0.0003(6) 0.0095(6)
C14 0.0258(10) 0.0269(11) 0.0194(10) 0.0045(8) 0.0027(8) -0.0009(8)
C16 0.0250(10) 0.0374(13) 0.0278(11) 0.0059(9) -0.0007(8) 0.0005(9)
C15 0.0400(12) 0.0266(12) 0.0272(11) 0.0015(9) 0.0013(9) 0.0037(9)
C101 0.076(2) 0.0464(18) 0.069(2) 0.0178(15) 0.0011(15) 0.0058(15)
C102 0.090(3) 0.056(2) 0.105(3) 0.008(2) -0.025(2) 0.0137(19)
C103 0.094(3) 0.070(3) 0.127(4) 0.015(2) -0.012(2) 0.020(2)

loop_
_atom_type_symbol
_atom_type_description
_atom_type_scat_dispersion_real
_atom_type_scat_dispersion_imag
_atom_type_scat_source
C C 0.0033 0.0016 'International Tables Vol C Tables 4.2.6.8 and 6.1.1.4'
H H 0.0000 0.0000 'International Tables Vol C Tables 4.2.6.8 and 6.1.1.4'
N N 0.0061 0.0033 'International Tables Vol C Tables 4.2.6.8 and 6.1.1.4'
O O 0.0106 0.0060 'International Tables Vol C Tables 4.2.6.8 and 6.1.1.4'
Si Si 0.0817 0.0704 'International Tables Vol C Tables 4.2.6.8 and 6.1.1.4'

loop_
_geom_angle_atom_site_label_1
_geom_angle_atom_site_label_2
_geom_angle_atom_site_label_3
_geom_angle
_geom_angle_site_symmetry_1
_geom_angle_site_symmetry_3
_geom_angle_publ_flag
O5 Si1 C18 109.67(9) . . ?
O5 Si1 C24 109.01(9) . . ?
C18 Si1 C24 107.65(10) . . ?
O5 Si1 C30 103.36(9) . . ?
C18 Si1 C30 116.66(11) . . ?
C24 Si1 C30 110.28(10) . . ?
C10 O4 C14 109.12(14) . . ?
C13 O3 C14 108.51(13) . . ?
C17 O5 Si1 127.59(13) . . ?
C9 O2 C12 109.27(14) . . ?
C11 N1 C8 113.88(16) . . ?
C11 N1 C6 136.56(17) . . ?
C8 N1 C6 109.51(15) . . ?
O1 C11 N1 126.67(19) . . ?
O1 C11 C10 128.58(18) . . ?
N1 C11 C10 104.67(16) . . ?
O2 C9 C8 114.42(15) . . ?
O2 C9 C10 107.85(14) . . ?
C8 C9 C10 101.80(16) . . ?
O2 C9 H9A 110.8 . . ?
C8 C9 H9A 110.8 . . ?
C10 C9 H9A 110.8 . . ?
C8 C7 C5 106.82(18) . . ?
C8 C7 H7A 126.6 . . ?
C5 C7 H7A 126.6 . . ?
O3 C13 C12 115.60(16) . . ?
O3 C13 C10 104.56(14) . . ?
C12 C13 C10 105.75(15) . . ?
O3 C13 H13A 110.2 . . ?
C12 C13 H13A 110.2 . . ?
C10 C13 H13A 110.2 . . ?
C7 C8 N1 109.46(17) . . ?
C7 C8 C9 141.15(19) . . ?
N1 C8 C9 109.38(15) . . ?
C1 C6 N1 130.65(18) . . ?
C1 C6 C5 123.62(18) . . ?
N1 C6 C5 105.67(17) . . ?
C29 C24 C25 117.5(2) . . ?
C29 C24 Si1 119.71(16) . . ?
C25 C24 Si1 122.79(18) . . ?
C6 C1 C2 116.65(19) . . ?
C6 C1 H1A 121.7 . . ?
C2 C1 H1A 121.7 . . ?
O2 C12 C17 110.31(15) . . ?
O2 C12 C13 107.33(15) . . ?
C17 C12 C13 112.70(17) . . ?
O2 C12 H12A 108.8 . . ?
C17 C12 H12A 108.8 . . ?
C13 C12 H12A 108.8 . . ?
C19 C18 C23 116.1(2) . . ?
C19 C18 Si1 125.17(17) . . ?
C23 C18 Si1 118.58(18) . . ?
O5 C17 C12 106.55(16) . . ?
O5 C17 H17A 110.4 . . ?
C12 C17 H17A 110.4 . . ?
O5 C17 H17B 110.4 . . ?
C12 C17 H17B 110.4 . . ?
H17A C17 H17B 108.6 . . ?
C4 C5 C6 117.89(19) . . ?
C4 C5 C7 133.56(19) . . ?
C6 C5 C7 108.51(17) . . ?
C1 C2 C3 121.1(2) . . ?
C1 C2 H2A 119.4 . . ?
C3 C2 H2A 119.4 . . ?
O4 C10 C11 111.43(15) . . ?
O4 C10 C9 117.65(16) . . ?
C11 C10 C9 106.77(15) . . ?
O4 C10 C13 104.69(14) . . ?
C11 C10 C13 112.61(16) . . ?
C9 C10 C13 103.55(15) . . ?
C3 C4 C5 118.89(19) . . ?
C3 C4 H4A 120.6 . . ?
C5 C4 H4A 120.6 . . ?
C26 C25 C24 120.8(2) . . ?
C26 C25 H25A 119.6 . . ?
C24 C25 H25A 119.6 . . ?
C31 C30 C32 109.28(19) . . ?
C31 C30 C33 109.53(19) . . ?
C32 C30 C33 107.59(19) . . ?
C31 C30 Si1 110.40(15) . . ?
C32 C30 Si1 107.60(16) . . ?
C33 C30 Si1 112.34(15) . . ?
C4 C3 C2 121.81(19) . . ?
C4 C3 H3A 119.1 . . ?
C2 C3 H3A 119.1 . . ?
C28 C27 C26 119.9(2) . . ?
C28 C27 H27A 120.0 . . ?
C26 C27 H27A 120.0 . . ?
C24 C29 C28 122.0(2) . . ?
C24 C29 H29A 119.0 . . ?
C28 C29 H29A 119.0 . . ?
C30 C33 H33A 109.5 . . ?
C30 C33 H33B 109.5 . . ?
H33A C33 H33B 109.5 . . ?
C30 C33 H33C 109.5 . . ?
H33A C33 H33C 109.5 . . ?
H33B C33 H33C 109.5 . . ?
C27 C28 C29 119.4(2) . . ?
C27 C28 H28A 120.3 . . ?
C29 C28 H28A 120.3 . . ?
C22 C21 C20 119.6(2) . . ?
C22 C21 H21A 120.2 . . ?
C20 C21 H21A 120.2 . . ?
C22 C23 C18 121.7(2) . . ?
C22 C23 H23A 119.1 . . ?
C18 C23 H23A 119.1 . . ?
C30 C32 H32A 109.5 . . ?
C30 C32 H32B 109.5 . . ?
H32A C32 H32B 109.5 . . ?
C30 C32 H32C 109.5 . . ?
H32A C32 H32C 109.5 . . ?
H32B C32 H32C 109.5 . . ?
C30 C31 H31A 109.5 . . ?
C30 C31 H31B 109.5 . . ?
H31A C31 H31B 109.5 . . ?
C30 C31 H31C 109.5 . . ?
H31A C31 H31C 109.5 . . ?
H31B C31 H31C 109.5 . . ?
C21 C20 C19 120.2(3) . . ?
C21 C20 H20A 119.9 . . ?
C19 C20 H20A 119.9 . . ?
C20 C19 C18 122.1(2) . . ?
C20 C19 H19A 118.9 . . ?
C18 C19 H19A 118.9 . . ?
C21 C22 C23 120.2(2) . . ?
C21 C22 H22A 119.9 . . ?
C23 C22 H22A 119.9 . . ?
C27 C26 C25 120.4(2) . . ?
C27 C26 H26A 119.8 . . ?
C25 C26 H26A 119.8 . . ?
O3 C14 O4 103.65(14) . . ?
O3 C14 C16 107.94(15) . . ?
O4 C14 C16 108.76(16) . . ?
O3 C14 C15 112.11(17) . . ?
O4 C14 C15 110.73(15) . . ?
C16 C14 C15 113.17(17) . . ?
C14 C16 H16A 109.5 . . ?
C14 C16 H16B 109.5 . . ?
H16A C16 H16B 109.5 . . ?
C14 C16 H16C 109.5 . . ?
H16A C16 H16C 109.5 . . ?
H16B C16 H16C 109.5 . . ?
C14 C15 H15A 109.5 . . ?
C14 C15 H15B 109.5 . . ?
H15A C15 H15B 109.5 . . ?
C14 C15 H15C 109.5 . . ?
H15A C15 H15C 109.5 . . ?
H15B C15 H15C 109.5 . . ?
C101 C101 C102 114.1(4) 2_766 . ?
C101 C101 H10A 108.7 2_766 . ?
C102 C101 H10A 108.7 . . ?
C101 C101 H10B 108.7 2_766 . ?
C102 C101 H10B 108.7 . . ?
H10A C101 H10B 107.6 . . ?
C103 C102 C101 116.3(3) . . ?
C103 C102 H10C 108.2 . . ?
C101 C102 H10C 108.2 . . ?
C103 C102 H10D 108.2 . . ?
C101 C102 H10D 108.2 . . ?
H10C C102 H10D 107.4 . . ?
C102 C103 H10E 109.5 . . ?
C102 C103 H10F 109.5 . . ?
H10E C103 H10F 109.5 . . ?
C102 C103 H10G 109.5 . . ?
H10E C103 H10G 109.5 . . ?
H10F C103 H10G 109.5 . . ?

loop_
_geom_bond_atom_site_label_1
_geom_bond_atom_site_label_2
_geom_bond_distance
_geom_bond_site_symmetry_2
_geom_bond_publ_flag
Si1 O5 1.6485(16) . ?
Si1 C18 1.874(2) . ?
Si1 C24 1.874(2) . ?
Si1 C30 1.883(2) . ?
O4 C10 1.410(2) . ?
O4 C14 1.455(2) . ?
O3 C13 1.412(2) . ?
O3 C14 1.434(2) . ?
O5 C17 1.431(2) . ?
O2 C9 1.428(2) . ?
O2 C12 1.440(2) . ?
N1 C11 1.387(2) . ?
N1 C8 1.400(2) . ?
N1 C6 1.404(3) . ?
C11 O1 1.209(2) . ?
C11 C10 1.533(3) . ?
C9 C8 1.499(3) . ?
C9 C10 1.539(3) . ?
C9 H9A 1.0000 . ?
C7 C8 1.360(3) . ?
C7 C5 1.446(3) . ?
C7 H7A 0.9500 . ?
C13 C12 1.536(3) . ?
C13 C10 1.554(3) . ?
C13 H13A 1.0000 . ?
C6 C1 1.383(3) . ?
C6 C5 1.414(3) . ?
C24 C29 1.389(3) . ?
C24 C25 1.397(3) . ?
C1 C2 1.386(3) . ?
C1 H1A 0.9500 . ?
C12 C17 1.515(3) . ?
C12 H12A 1.0000 . ?
C18 C19 1.393(3) . ?
C18 C23 1.400(3) . ?
C17 H17A 0.9900 . ?
C17 H17B 0.9900 . ?
C5 C4 1.402(3) . ?
C2 C3 1.396(3) . ?
C2 H2A 0.9500 . ?
C4 C3 1.375(3) . ?
C4 H4A 0.9500 . ?
C25 C26 1.391(3) . ?
C25 H25A 0.9500 . ?
C30 C31 1.537(3) . ?
C30 C32 1.537(3) . ?
C30 C33 1.539(3) . ?
C3 H3A 0.9500 . ?
C27 C28 1.378(3) . ?
C27 C26 1.381(4) . ?
C27 H27A 0.9500 . ?
C29 C28 1.394(3) . ?
C29 H29A 0.9500 . ?
C33 H33A 0.9800 . ?
C33 H33B 0.9800 . ?
C33 H33C 0.9800 . ?
C28 H28A 0.9500 . ?
C21 C22 1.368(4) . ?
C21 C20 1.375(4) . ?
C21 H21A 0.9500 . ?
C23 C22 1.387(4) . ?
C23 H23A 0.9500 . ?
C32 H32A 0.9800 . ?
C32 H32B 0.9800 . ?
C32 H32C 0.9800 . ?
C31 H31A 0.9800 . ?
C31 H31B 0.9800 . ?
C31 H31C 0.9800 . ?
C20 C19 1.378(4) . ?
C20 H20A 0.9500 . ?
C19 H19A 0.9500 . ?
C22 H22A 0.9500 . ?
C26 H26A 0.9500 . ?
C14 C16 1.507(3) . ?
C14 C15 1.512(3) . ?
C16 H16A 0.9800 . ?
C16 H16B 0.9800 . ?
C16 H16C 0.9800 . ?
C15 H15A 0.9800 . ?
C15 H15B 0.9800 . ?
C15 H15C 0.9800 . ?
C101 C101 1.489(6) 2_766 ?
C101 C102 1.501(5) . ?
C101 H10A 0.9900 . ?
C101 H10B 0.9900 . ?
C102 C103 1.475(5) . ?
C102 H10C 0.9900 . ?
C102 H10D 0.9900 . ?
C103 H10E 0.9800 . ?
C103 H10F 0.9800 . ?
C103 H10G 0.9800 . ?

loop_
_geom_torsion_atom_site_label_1
_geom_torsion_atom_site_label_2
_geom_torsion_atom_site_label_3
_geom_torsion_atom_site_label_4
_geom_torsion
_geom_torsion_site_symmetry_1
_geom_torsion_site_symmetry_2
_geom_torsion_site_symmetry_3
_geom_torsion_site_symmetry_4
_geom_torsion_publ_flag
C18 Si1 O5 C17 34.42(18) . . . . ?
C24 Si1 O5 C17 -83.21(17) . . . . ?
C30 Si1 O5 C17 159.49(16) . . . . ?
C8 N1 C11 O1 -175.60(19) . . . . ?
C6 N1 C11 O1 7.2(4) . . . . ?
C8 N1 C11 C10 7.5(2) . . . . ?
C6 N1 C11 C10 -169.7(2) . . . . ?
C12 O2 C9 C8 85.92(18) . . . . ?
C12 O2 C9 C10 -26.56(19) . . . . ?
C14 O3 C13 C12 -92.61(18) . . . . ?
C14 O3 C13 C10 23.20(19) . . . . ?
C5 C7 C8 N1 -0.8(2) . . . . ?
C5 C7 C8 C9 177.5(2) . . . . ?
C11 N1 C8 C7 -176.32(16) . . . . ?
C6 N1 C8 C7 1.6(2) . . . . ?
C11 N1 C8 C9 4.8(2) . . . . ?
C6 N1 C8 C9 -177.30(15) . . . . ?
O2 C9 C8 C7 51.1(3) . . . . ?
C10 C9 C8 C7 167.2(2) . . . . ?
O2 C9 C8 N1 -130.49(16) . . . . ?
C10 C9 C8 N1 -14.45(19) . . . . ?
C11 N1 C6 C1 -7.1(4) . . . . ?
C8 N1 C6 C1 175.6(2) . . . . ?
C11 N1 C6 C5 175.6(2) . . . . ?
C8 N1 C6 C5 -1.7(2) . . . . ?
O5 Si1 C24 C29 -19.20(19) . . . . ?
C18 Si1 C24 C29 -138.10(17) . . . . ?
C30 Si1 C24 C29 93.62(18) . . . . ?
O5 Si1 C24 C25 162.26(17) . . . . ?
C18 Si1 C24 C25 43.4(2) . . . . ?
C30 Si1 C24 C25 -84.9(2) . . . . ?
N1 C6 C1 C2 -178.27(19) . . . . ?
C5 C6 C1 C2 -1.3(3) . . . . ?
C9 O2 C12 C17 -101.56(18) . . . . ?
C9 O2 C12 C13 21.57(19) . . . . ?
O3 C13 C12 O2 107.09(17) . . . . ?
C10 C13 C12 O2 -8.04(19) . . . . ?
O3 C13 C12 C17 -131.25(17) . . . . ?
C10 C13 C12 C17 113.61(18) . . . . ?
O5 Si1 C18 C19 92.1(2) . . . . ?
C24 Si1 C18 C19 -149.5(2) . . . . ?
C30 Si1 C18 C19 -24.9(2) . . . . ?
O5 Si1 C18 C23 -84.02(19) . . . . ?
C24 Si1 C18 C23 34.5(2) . . . . ?
C30 Si1 C18 C23 158.98(17) . . . . ?
Si1 O5 C17 C12 -146.78(14) . . . . ?
O2 C12 C17 O5 -172.90(15) . . . . ?
C13 C12 C17 O5 67.2(2) . . . . ?
C1 C6 C5 C4 1.8(3) . . . . ?
N1 C6 C5 C4 179.35(16) . . . . ?
C1 C6 C5 C7 -176.41(18) . . . . ?
N1 C6 C5 C7 1.2(2) . . . . ?
C8 C7 C5 C4 -178.0(2) . . . . ?
C8 C7 C5 C6 -0.2(2) . . . . ?
C6 C1 C2 C3 -0.2(3) . . . . ?
C14 O4 C10 C11 -135.56(16) . . . . ?
C14 O4 C10 C9 100.70(18) . . . . ?
C14 O4 C10 C13 -13.56(19) . . . . ?
O1 C11 C10 O4 37.0(3) . . . . ?
N1 C11 C10 O4 -146.10(15) . . . . ?
O1 C11 C10 C9 166.75(19) . . . . ?
N1 C11 C10 C9 -16.39(18) . . . . ?
O1 C11 C10 C13 -80.3(2) . . . . ?
N1 C11 C10 C13 96.60(17) . . . . ?
O2 C9 C10 O4 -94.75(19) . . . . ?
C8 C9 C10 O4 144.51(16) . . . . ?
O2 C9 C10 C11 139.19(15) . . . . ?
C8 C9 C10 C11 18.46(18) . . . . ?
O2 C9 C10 C13 20.13(19) . . . . ?
C8 C9 C10 C13 -100.60(16) . . . . ?
O3 C13 C10 O4 -5.70(19) . . . . ?
C12 C13 C10 O4 116.79(16) . . . . ?
O3 C13 C10 C11 115.52(17) . . . . ?
C12 C13 C10 C11 -121.99(17) . . . . ?
O3 C13 C10 C9 -129.52(16) . . . . ?
C12 C13 C10 C9 -7.04(19) . . . . ?
C6 C5 C4 C3 -0.6(3) . . . . ?
C7 C5 C4 C3 177.0(2) . . . . ?
C29 C24 C25 C26 -0.2(3) . . . . ?
Si1 C24 C25 C26 178.38(17) . . . . ?
O5 Si1 C30 C31 -175.56(16) . . . . ?
C18 Si1 C30 C31 -55.14(19) . . . . ?
C24 Si1 C30 C31 68.04(19) . . . . ?
O5 Si1 C30 C32 65.26(16) . . . . ?
C18 Si1 C30 C32 -174.32(14) . . . . ?
C24 Si1 C30 C32 -51.14(18) . . . . ?
O5 Si1 C30 C33 -52.98(19) . . . . ?
C18 Si1 C30 C33 67.44(19) . . . . ?
C24 Si1 C30 C33 -169.38(17) . . . . ?
C5 C4 C3 C2 -0.8(3) . . . . ?
C1 C2 C3 C4 1.2(3) . . . . ?
C25 C24 C29 C28 -0.5(3) . . . . ?
Si1 C24 C29 C28 -179.13(17) . . . . ?
C26 C27 C28 C29 -0.1(3) . . . . ?
C24 C29 C28 C27 0.6(3) . . . . ?
C19 C18 C23 C22 -0.8(4) . . . . ?
Si1 C18 C23 C22 175.67(19) . . . . ?
C22 C21 C20 C19 -0.1(4) . . . . ?
C21 C20 C19 C18 0.5(4) . . . . ?
C23 C18 C19 C20 -0.1(4) . . . . ?
Si1 C18 C19 C20 -176.2(2) . . . . ?
C20 C21 C22 C23 -0.7(4) . . . . ?
C18 C23 C22 C21 1.2(4) . . . . ?
C28 C27 C26 C25 -0.6(4) . . . . ?
C24 C25 C26 C27 0.8(4) . . . . ?
C13 O3 C14 O4 -31.51(19) . . . . ?
C13 O3 C14 C16 -146.75(16) . . . . ?
C13 O3 C14 C15 87.95(18) . . . . ?
C10 O4 C14 O3 27.61(19) . . . . ?
C10 O4 C14 C16 142.27(16) . . . . ?
C10 O4 C14 C15 -92.78(18) . . . . ?
C101 C101 C102 C103 -173.6(4) 2_766 . . . ?
